data_7156271
loop_
_publ_author_name
'You, Chang'
'Yuan, Tingting'
'Huang, Yanzhen'
'Pi, Chao'
'Wu, Yangjie'
'Cui, Xiuling'

_publ_section_title
;
 Rhodium-catalyzed regioselective C8-H amination of quinoline N-oxides
 with trifluoroacetamide at room temperature.
;
_journal_issue 25
_journal_name_full 'Organic &amp; biomolecular chemistry'
_journal_page_first 4728
_journal_page_last 4733
_journal_paper_doi 10.1039/c8ob01108g
_journal_volume 16
_journal_year 2018
_chemical_formula_moiety 'C11 H7 F3 N2 O2'
_chemical_formula_sum 'C11 H7 F3 N2 O2'
_chemical_formula_weight 256.19
_space_group_crystal_system monoclinic
_space_group_IT_number 14
_space_group_name_Hall '-P 2ybc'
_space_group_name_H-M_alt 'P 1 21/c 1'
_symmetry_space_group_name_Hall '-P 2ybc'
_symmetry_space_group_name_H-M 'P 1 21/c 1'
_atom_sites_solution_hydrogens mixed
_atom_sites_solution_primary dual
_audit_creation_date 2017-07-05
_audit_creation_method
;
Olex2 1.2
(compiled 2017.03.28 svn.r3405 for OlexSys, GUI svn.r5337)
;
_audit_update_record
;
2018-01-03 deposited with the CCDC.
2018-06-04 downloaded from the CCDC.
;
_cell_angle_alpha 90
_cell_angle_beta 115.336(7)
_cell_angle_gamma 90
_cell_formula_units_Z 4
_cell_length_a 4.5680(3)
_cell_length_b 16.1861(8)
_cell_length_c 15.8035(10)
_cell_measurement_reflns_used 1647
_cell_measurement_temperature 293(2)
_cell_measurement_theta_max 70.7950
_cell_measurement_theta_min 4.1070
_cell_volume 1056.09(13)
_computing_cell_refinement
;
CrysAlisPro, Agilent Technologies,
Version 1.171.37.35 (release 13-08-2014 CrysAlis171 .NET)
(compiled Aug 13 2014,18:06:01)
;
_computing_data_collection
;
CrysAlisPro, Agilent Technologies,
Version 1.171.37.35 (release 13-08-2014 CrysAlis171 .NET)
(compiled Aug 13 2014,18:06:01)
;
_computing_data_reduction
;
CrysAlisPro, Agilent Technologies,
Version 1.171.37.35 (release 13-08-2014 CrysAlis171 .NET)
(compiled Aug 13 2014,18:06:01)
;
_computing_molecular_graphics 'Olex2 (Dolomanov et al., 2009)'
_computing_publication_material 'Olex2 (Dolomanov et al., 2009)'
_computing_structure_refinement 'ShelXL (Sheldrick, 2015)'
_computing_structure_solution 'ShelXT (Sheldrick, 2015)'
_diffrn_ambient_temperature 293(2)
_diffrn_detector 'CCD plate'
_diffrn_detector_area_resol_mean 16.2312
_diffrn_detector_type Eos
_diffrn_measured_fraction_theta_full 0.997
_diffrn_measured_fraction_theta_max 0.997
_diffrn_measurement_details
;
#__ type_ start__ end____ width___ exp.time_
  1 omega -102.00  -15.00   1.0000    1.0000
omega____ theta____ kappa____ phi______ frames
    -      -33.5000  -57.0000  -60.0000 87

#__ type_ start__ end____ width___ exp.time_
  2 omega -106.00    4.00   1.0000    1.0000
omega____ theta____ kappa____ phi______ frames
    -      -33.5000  -19.0000  -60.0000 110

#__ type_ start__ end____ width___ exp.time_
  3 omega   15.00   77.00   1.0000    1.0000
omega____ theta____ kappa____ phi______ frames
    -       36.4734  -99.0000    0.0000 62

#__ type_ start__ end____ width___ exp.time_
  4 omega   30.00   56.00   1.0000    1.0000
omega____ theta____ kappa____ phi______ frames
    -       36.4734  -77.0000 -150.0000 26

#__ type_ start__ end____ width___ exp.time_
  5 omega   69.00  109.00   1.0000    1.0000
omega____ theta____ kappa____ phi______ frames
    -       36.4734  178.0000    0.0000 40

#__ type_ start__ end____ width___ exp.time_
  6 omega  -22.00   13.00   1.0000    1.0000
omega____ theta____ kappa____ phi______ frames
    -       36.4734  -77.0000 -150.0000 35

#__ type_ start__ end____ width___ exp.time_
  7 omega   79.00  105.00   1.0000    2.0000
omega____ theta____ kappa____ phi______ frames
    -      108.0000 -111.0000  -90.0000 26

#__ type_ start__ end____ width___ exp.time_
  8 omega   39.00   75.00   1.0000    2.0000
omega____ theta____ kappa____ phi______ frames
    -      108.0000 -111.0000  -90.0000 36

#__ type_ start__ end____ width___ exp.time_
  9 omega   43.00   98.00   1.0000    2.0000
omega____ theta____ kappa____ phi______ frames
    -      108.0000  -94.0000   90.0000 55

#__ type_ start__ end____ width___ exp.time_
 10 omega   38.00   87.00   1.0000    2.0000
omega____ theta____ kappa____ phi______ frames
    -      108.0000  -30.0000  150.0000 49

#__ type_ start__ end____ width___ exp.time_
 11 omega   64.00  148.00   1.0000    2.0000
omega____ theta____ kappa____ phi______ frames
    -      108.0000  178.0000  150.0000 84

#__ type_ start__ end____ width___ exp.time_
 12 omega   91.00  139.00   1.0000    2.0000
omega____ theta____ kappa____ phi______ frames
    -      108.0000   61.0000 -180.0000 48

#__ type_ start__ end____ width___ exp.time_
 13 omega   94.00  175.00   1.0000    2.0000
omega____ theta____ kappa____ phi______ frames
    -      108.0000   45.0000   90.0000 81

#__ type_ start__ end____ width___ exp.time_
 14 omega   58.00   84.00   1.0000    2.0000
omega____ theta____ kappa____ phi______ frames
    -      108.0000  -45.0000 -120.0000 26

#__ type_ start__ end____ width___ exp.time_
 15 omega   41.00   93.00   1.0000    2.0000
omega____ theta____ kappa____ phi______ frames
    -      108.0000  -45.0000 -150.0000 52

#__ type_ start__ end____ width___ exp.time_
 16 omega   38.00   78.00   1.0000    2.0000
omega____ theta____ kappa____ phi______ frames
    -      108.0000  -30.0000  -90.0000 40
;
_diffrn_measurement_device 'four-circle diffractometer'
_diffrn_measurement_device_type 'Xcalibur, Eos, Gemini'
_diffrn_measurement_method '\w scans'
_diffrn_orient_matrix_UB_11 -0.1381303000
_diffrn_orient_matrix_UB_12 -0.0641598000
_diffrn_orient_matrix_UB_13 -0.0794018000
_diffrn_orient_matrix_UB_21 -0.1342422000
_diffrn_orient_matrix_UB_22 0.0703048000
_diffrn_orient_matrix_UB_23 -0.0721515000
_diffrn_orient_matrix_UB_31 0.3196289000
_diffrn_orient_matrix_UB_32 0.0017717000
_diffrn_orient_matrix_UB_33 -0.0107481000
_diffrn_radiation_monochromator graphite
_diffrn_radiation_probe x-ray
_diffrn_radiation_type CuK\a
_diffrn_radiation_wavelength 1.54184
_diffrn_reflns_av_R_equivalents 0.0231
_diffrn_reflns_av_unetI/netI 0.0314
_diffrn_reflns_Laue_measured_fraction_full 0.997
_diffrn_reflns_Laue_measured_fraction_max 0.997
_diffrn_reflns_limit_h_max 5
_diffrn_reflns_limit_h_min -3
_diffrn_reflns_limit_k_max 12
_diffrn_reflns_limit_k_min -19
_diffrn_reflns_limit_l_max 17
_diffrn_reflns_limit_l_min -18
_diffrn_reflns_number 3784
_diffrn_reflns_point_group_measured_fraction_full 0.997
_diffrn_reflns_point_group_measured_fraction_max 0.997
_diffrn_reflns_theta_full 67.069
_diffrn_reflns_theta_max 67.069
_diffrn_reflns_theta_min 4.128
_diffrn_source 'Enhance (Cu) X-ray Source'
_exptl_absorpt_coefficient_mu 1.303
_exptl_absorpt_correction_T_max 1.00000
_exptl_absorpt_correction_T_min 0.93372
_exptl_absorpt_correction_type multi-scan
_exptl_absorpt_process_details
;
CrysAlisPro, Agilent Technologies,
Version 1.171.37.35 (release 13-08-2014 CrysAlis171 .NET)
(compiled Aug 13 2014,18:06:01)
Empirical absorption correction using spherical harmonics,
 implemented in SCALE3 ABSPACK scaling algorithm.
;
_exptl_crystal_colour brown
_exptl_crystal_colour_primary brown
_exptl_crystal_density_diffrn 1.611
_exptl_crystal_description prism
_exptl_crystal_F_000 520
_exptl_crystal_size_max 0.21
_exptl_crystal_size_mid 0.15
_exptl_crystal_size_min 0.12
_refine_diff_density_max 0.241
_refine_diff_density_min -0.251
_refine_diff_density_rms 0.046
_refine_ls_extinction_coef 0.0133(15)
_refine_ls_extinction_expression Fc^*^=kFc[1+0.001xFc^2^\l^3^/sin(2\q)]^-1/4^
_refine_ls_extinction_method 'SHELXL-2014/7 (Sheldrick 2014'
_refine_ls_goodness_of_fit_ref 1.040
_refine_ls_hydrogen_treatment mixed
_refine_ls_matrix_type full
_refine_ls_number_parameters 172
_refine_ls_number_reflns 1881
_refine_ls_number_restraints 0
_refine_ls_restrained_S_all 1.040
_refine_ls_R_factor_all 0.0513
_refine_ls_R_factor_gt 0.0438
_refine_ls_shift/su_max 0.000
_refine_ls_shift/su_mean 0.000
_refine_ls_structure_factor_coef Fsqd
_refine_ls_weighting_details 'w=1/[\s^2^(Fo^2^)+(0.0840P)^2^+0.1495P] where P=(Fo^2^+2Fc^2^)/3'
_refine_ls_weighting_scheme calc
_refine_ls_wR_factor_gt 0.1310
_refine_ls_wR_factor_ref 0.1427
_reflns_Friedel_coverage 0.000
_reflns_number_gt 1558
_reflns_number_total 1881
_reflns_threshold_expression 'I > 2\s(I)'
_cod_data_source_file c8ob01108g2.cif
_cod_data_source_block 201707127
_cod_depositor_comments 'Adding full bibliography for 7156271.cif.'
_cod_original_cell_volume 1056.09(12)
_cod_database_code 7156271
_shelx_shelxl_version_number 2014/7
_chemical_oxdiff_formula C38H70N2O2F3
_shelx_space_group_comment
;
The symmetry employed for this shelxl refinement is uniquely defined
by the following loop, which should always be used as a source of
symmetry information in preference to the above space-group names.
They are only intended as comments.
;
_reflns_odcompleteness_completeness 99.64
_reflns_odcompleteness_iscentric 1
_reflns_odcompleteness_theta 66.97
_olex2_refinement_description
;
1. Fixed Uiso
 At 1.2 times of:
  All C(H) groups
2. Uiso/Uaniso restraints and constraints
Uanis(O2) = Uanis(O2A)
3. Others
 Sof(O2A)=1-FVAR(1)
 Sof(O2)=FVAR(1)
4.a Aromatic/amide H refined with riding coordinates:
 C1(H1), C2(H2), C3(H3), C7(H7), C8(H8), C9(H9)
;
_olex2_submission_special_instructions 'No special instructions were received'

loop_
_space_group_symop_operation_xyz
'x, y, z'
'-x, y+1/2, -z+1/2'
'-x, -y, -z'
'x, -y-1/2, z-1/2'

loop_
_atom_site_label
_atom_site_type_symbol
_atom_site_fract_x
_atom_site_fract_y
_atom_site_fract_z
_atom_site_U_iso_or_equiv
_atom_site_adp_type
_atom_site_occupancy
_atom_site_site_symmetry_order
_atom_site_calc_flag
_atom_site_refinement_flags_posn
_atom_site_refinement_flags_occupancy
_atom_site_disorder_assembly
_atom_site_disorder_group
C1 C -0.1295(6) 0.20427(14) 0.68406(16) 0.0555(6) Uani 1 1 d . . . .
H1 H -0.1242 0.1749 0.7353 0.067 Uiso 1 1 calc R . . .
C2 C -0.3588(6) 0.18369(14) 0.59502(17) 0.0570(6) Uani 1 1 d . . . .
H2 H -0.5055 0.1413 0.5872 0.068 Uiso 1 1 calc R . . .
C3 C -0.3687(5) 0.22532(13) 0.51961(15) 0.0502(5) Uani 1 1 d . . . .
H3 H -0.5221 0.2118 0.4598 0.060 Uiso 1 1 calc R . . .
C4 C -0.1451(5) 0.28927(12) 0.53231(13) 0.0431(5) Uani 1 1 d . . . .
C5 C 0.0872(4) 0.31035(11) 0.62331(12) 0.0380(4) Uani 1 1 d . . . .
C6 C 0.3149(5) 0.37485(12) 0.63608(13) 0.0399(4) Uani 1 1 d . . . .
C7 C 0.3020(5) 0.41557(14) 0.55806(14) 0.0506(5) Uani 1 1 d . . . .
H7 H 0.4495 0.4576 0.5652 0.061 Uiso 1 1 calc R . . .
C8 C 0.0708(6) 0.39486(15) 0.46823(15) 0.0583(6) Uani 1 1 d . . . .
H8 H 0.0667 0.4236 0.4168 0.070 Uiso 1 1 calc R . . .
C9 C -0.1467(5) 0.33382(14) 0.45503(14) 0.0544(6) Uani 1 1 d . . . .
H9 H -0.2983 0.3210 0.3948 0.065 Uiso 1 1 calc R . . .
C10 C 0.7679(5) 0.45251(13) 0.75471(15) 0.0498(5) Uani 1 1 d . . . .
C11 C 0.9627(5) 0.45787(14) 0.86116(15) 0.0508(5) Uani 1 1 d . . . .
F1 F 0.9187(3) 0.39445(9) 0.90758(9) 0.0693(5) Uani 1 1 d . . . .
F2 F 1.2755(3) 0.46313(12) 0.88404(12) 0.0819(5) Uani 1 1 d . . . .
F3 F 0.8813(4) 0.52578(10) 0.89343(11) 0.0745(5) Uani 1 1 d . . . .
N1 N 0.0835(4) 0.26519(10) 0.69810(11) 0.0455(4) Uani 1 1 d . . . .
N2 N 0.5434(4) 0.39350(10) 0.72714(11) 0.0430(4) Uani 1 1 d . . . .
H2A H 0.516(6) 0.3620(16) 0.7688(19) 0.065(7) Uiso 1 1 d . . . .
O1 O 0.2897(4) 0.28178(11) 0.78530(10) 0.0710(6) Uani 1 1 d . . . .
O2 O 0.8548(19) 0.4976(4) 0.7074(3) 0.0715(14) Uani 0.758(18) 1 d . P A 1
O2A O 0.738(5) 0.5155(11) 0.7077(10) 0.0715(14) Uani 0.242(18) 1 d . P A 2

loop_
_atom_site_aniso_label
_atom_site_aniso_U_11
_atom_site_aniso_U_22
_atom_site_aniso_U_33
_atom_site_aniso_U_23
_atom_site_aniso_U_13
_atom_site_aniso_U_12
C1 0.0607(13) 0.0526(12) 0.0517(12) 0.0032(9) 0.0225(10) -0.0104(10)
C2 0.0551(12) 0.0504(12) 0.0623(13) -0.0098(10) 0.0220(10) -0.0109(9)
C3 0.0458(10) 0.0539(12) 0.0443(11) -0.0127(9) 0.0130(8) -0.0004(8)
C4 0.0428(10) 0.0456(10) 0.0378(9) -0.0053(8) 0.0141(8) 0.0062(8)
C5 0.0408(9) 0.0390(9) 0.0333(9) 0.0003(7) 0.0150(7) 0.0060(7)
C6 0.0436(10) 0.0410(10) 0.0353(9) 0.0000(7) 0.0171(8) 0.0040(7)
C7 0.0604(12) 0.0514(12) 0.0424(11) 0.0052(9) 0.0243(9) 0.0002(9)
C8 0.0716(14) 0.0656(14) 0.0374(10) 0.0098(10) 0.0230(10) 0.0043(11)
C9 0.0578(12) 0.0668(14) 0.0315(10) -0.0020(9) 0.0124(8) 0.0051(10)
C10 0.0524(12) 0.0512(12) 0.0483(11) -0.0046(9) 0.0240(9) -0.0100(9)
C11 0.0433(10) 0.0595(12) 0.0505(12) -0.0139(9) 0.0210(9) -0.0104(9)
F1 0.0700(9) 0.0799(10) 0.0447(7) 0.0025(6) 0.0118(6) -0.0167(7)
F2 0.0426(8) 0.1188(14) 0.0807(10) -0.0234(9) 0.0229(7) -0.0159(8)
F3 0.0812(10) 0.0749(10) 0.0706(10) -0.0262(7) 0.0354(8) -0.0045(7)
N1 0.0459(9) 0.0500(9) 0.0347(8) 0.0031(7) 0.0117(6) -0.0045(7)
N2 0.0462(9) 0.0451(9) 0.0366(8) 0.0007(7) 0.0166(7) -0.0045(7)
O1 0.0760(11) 0.0863(12) 0.0324(8) 0.0104(7) 0.0057(7) -0.0323(9)
O2 0.074(3) 0.084(2) 0.0595(11) -0.0017(13) 0.0317(17) -0.034(2)
O2A 0.074(3) 0.084(2) 0.0595(11) -0.0017(13) 0.0317(17) -0.034(2)

loop_
_atom_type_symbol
_atom_type_description
_atom_type_scat_dispersion_real
_atom_type_scat_dispersion_imag
_atom_type_scat_source
C C 0.0181 0.0091 'International Tables Vol C Tables 4.2.6.8 and 6.1.1.4'
H H 0.0000 0.0000 'International Tables Vol C Tables 4.2.6.8 and 6.1.1.4'
F F 0.0727 0.0534 'International Tables Vol C Tables 4.2.6.8 and 6.1.1.4'
N N 0.0311 0.0180 'International Tables Vol C Tables 4.2.6.8 and 6.1.1.4'
O O 0.0492 0.0322 'International Tables Vol C Tables 4.2.6.8 and 6.1.1.4'

loop_
_geom_angle_atom_site_label_1
_geom_angle_atom_site_label_2
_geom_angle_atom_site_label_3
_geom_angle
C2 C1 H1 119.1
N1 C1 H1 119.1
N1 C1 C2 121.7(2)
C1 C2 H2 120.0
C3 C2 C1 120.0(2)
C3 C2 H2 120.0
C2 C3 H3 120.3
C2 C3 C4 119.49(19)
C4 C3 H3 120.3
C3 C4 C5 120.32(18)
C3 C4 C9 121.08(18)
C9 C4 C5 118.60(18)
C4 C5 C6 120.29(17)
N1 C5 C4 117.29(17)
N1 C5 C6 122.41(16)
C7 C6 C5 118.33(18)
C7 C6 N2 122.94(18)
N2 C6 C5 118.72(16)
C6 C7 H7 119.4
C6 C7 C8 121.2(2)
C8 C7 H7 119.4
C7 C8 H8 119.4
C9 C8 C7 121.12(19)
C9 C8 H8 119.4
C4 C9 H9 119.8
C8 C9 C4 120.45(19)
C8 C9 H9 119.8
N2 C10 C11 113.84(18)
O2 C10 C11 116.6(2)
O2 C10 N2 129.3(3)
O2A C10 C11 118.5(7)
O2A C10 N2 121.6(7)
F1 C11 C10 114.16(17)
F1 C11 F3 107.11(18)
F2 C11 C10 110.91(18)
F2 C11 F1 107.55(19)
F2 C11 F3 106.82(18)
F3 C11 C10 109.97(19)
C1 N1 C5 121.20(17)
O1 N1 C1 117.82(17)
O1 N1 C5 120.98(16)
C6 N2 H2A 111.1(18)
C10 N2 C6 128.42(18)
C10 N2 H2A 120.3(18)

loop_
_geom_bond_atom_site_label_1
_geom_bond_atom_site_label_2
_geom_bond_distance
C1 H1 0.9300
C1 C2 1.388(3)
C1 N1 1.336(3)
C2 H2 0.9300
C2 C3 1.353(3)
C3 H3 0.9300
C3 C4 1.407(3)
C4 C5 1.416(3)
C4 C9 1.415(3)
C5 C6 1.426(3)
C5 N1 1.396(2)
C6 C7 1.377(3)
C6 N2 1.402(2)
C7 H7 0.9300
C7 C8 1.400(3)
C8 H8 0.9300
C8 C9 1.352(3)
C9 H9 0.9300
C10 C11 1.532(3)
C10 N2 1.331(3)
C10 O2 1.226(5)
C10 O2A 1.235(15)
C11 F1 1.326(3)
C11 F2 1.318(2)
C11 F3 1.330(3)
N1 O1 1.322(2)
N2 H2A 0.88(3)

loop_
_geom_hbond_atom_site_label_D
_geom_hbond_atom_site_label_H
_geom_hbond_atom_site_label_A
_geom_hbond_distance_DH
_geom_hbond_distance_HA
_geom_hbond_distance_DA
_geom_hbond_angle_DHA
N2 H2A O1 0.88(3) 1.75(3) 2.524(2) 145(3)

loop_
_geom_torsion_atom_site_label_1
_geom_torsion_atom_site_label_2
_geom_torsion_atom_site_label_3
_geom_torsion_atom_site_label_4
_geom_torsion
C1 C2 C3 C4 0.1(3)
C2 C1 N1 C5 -0.8(3)
C2 C1 N1 O1 178.8(2)
C2 C3 C4 C5 -0.4(3)
C2 C3 C4 C9 179.6(2)
C3 C4 C5 C6 179.65(17)
C3 C4 C5 N1 0.2(3)
C3 C4 C9 C8 -179.7(2)
C4 C5 C6 C7 0.0(3)
C4 C5 C6 N2 -179.39(16)
C4 C5 N1 C1 0.4(3)
C4 C5 N1 O1 -179.12(18)
C5 C4 C9 C8 0.4(3)
C5 C6 C7 C8 0.3(3)
C5 C6 N2 C10 -177.51(19)
C6 C5 N1 C1 -179.04(19)
C6 C5 N1 O1 1.4(3)
C6 C7 C8 C9 -0.3(4)
C7 C6 N2 C10 3.1(3)
C7 C8 C9 C4 0.0(4)
C9 C4 C5 C6 -0.4(3)
C9 C4 C5 N1 -179.82(17)
C11 C10 N2 C6 176.49(18)
N1 C1 C2 C3 0.5(4)
N1 C5 C6 C7 179.45(17)
N1 C5 C6 N2 0.0(3)
N2 C6 C7 C8 179.72(19)
N2 C10 C11 F1 11.5(3)
N2 C10 C11 F2 133.2(2)
N2 C10 C11 F3 -108.9(2)
O2 C10 C11 F1 -163.0(5)
O2 C10 C11 F2 -41.3(6)
O2 C10 C11 F3 76.6(5)
O2 C10 N2 C6 -9.8(7)
O2A C10 C11 F1 164.6(11)
O2A C10 C11 F2 -73.7(11)
O2A C10 C11 F3 44.3(11)
O2A C10 N2 C6 24.3(11)
